data_4305981
loop_
_publ_author_name
'Andrew J. Gaunt'
'Sean D. Reilly'
'Alejandro E. Enriquez'
'Trevor W. Hayton'
'James M. Boncella'
'Brian L. Scott'
'Mary P. Neu'

_publ_section_title
;
Low-Valent Molecular Plutonium Halide Complexes
;
_journal_name_full 'Inorganic Chemistry'
_journal_page_first 8412
_journal_page_last 8419
_journal_paper_doi 10.1021/ic8009139
_journal_volume 47
_journal_year 2008
_chemical_formula_sum 'Br3 H12 O6 Pu'
_chemical_formula_weight 589.83
_chemical_name_systematic
; 
 ? 
;
_space_group_IT_number 13
_symmetry_cell_setting monoclinic
_symmetry_space_group_name_Hall '-P 2yac'
_symmetry_space_group_name_H-M 'P 1 2/n 1'
_atom_sites_solution_hydrogens geom
_atom_sites_solution_primary direct
_atom_sites_solution_secondary difmap
_audit_creation_method SHELXL-97
_cell_angle_alpha 90.00
_cell_angle_beta 93.7760(10)
_cell_angle_gamma 90.00
_cell_formula_units_Z 2
_cell_length_a 8.2148(10)
_cell_length_b 6.7824(8)
_cell_length_c 10.0325(12)
_cell_measurement_temperature 141(2)
_cell_volume 557.76(12)
_computing_cell_refinement 'SAINT+, v. 7.06 (Bruker AXS, 2001)'
_computing_data_collection 'APEX II, v. 1.08 (Bruker AXS, 2003)'
_computing_data_reduction 'SAINT+, v. 7.06 (Bruker AXS, 2001)'
_computing_molecular_graphics 'SHELXTL, v. 6.10, (Bruker AXS, 2000)'
_computing_publication_material 'SHELXTL, v. 6.10, (Bruker AXS, 2000)'
_computing_structure_refinement 'SHELXL-97 (Sheldrick, 1997)'
_computing_structure_solution 'SHELXS-97 (Sheldrick, 1990)'
_diffrn_ambient_temperature 141(2)
_diffrn_measured_fraction_theta_full 0.999
_diffrn_measured_fraction_theta_max 0.999
_diffrn_measurement_device_type 'Bruker D8 with APEXII CCD'
_diffrn_measurement_method '\w scans'
_diffrn_radiation_monochromator graphite
_diffrn_radiation_source 'fine-focus sealed tube'
_diffrn_radiation_type MoK\a
_diffrn_radiation_wavelength 0.71073
_diffrn_reflns_av_R_equivalents 0.0302
_diffrn_reflns_av_sigmaI/netI 0.0241
_diffrn_reflns_limit_h_max 9
_diffrn_reflns_limit_h_min -9
_diffrn_reflns_limit_k_max 8
_diffrn_reflns_limit_k_min -8
_diffrn_reflns_limit_l_max 12
_diffrn_reflns_limit_l_min -12
_diffrn_reflns_number 4894
_diffrn_reflns_theta_full 25.00
_diffrn_reflns_theta_max 25.34
_diffrn_reflns_theta_min 3.00
_diffrn_standards_decay_% 0
_diffrn_standards_interval_count 0
_diffrn_standards_interval_time 0
_diffrn_standards_number 0
_exptl_absorpt_coefficient_mu 16.639
_exptl_absorpt_correction_T_max 0.5558
_exptl_absorpt_correction_T_min 0.1537
_exptl_absorpt_correction_type multi-scan
_exptl_absorpt_process_details 'SADABS 2.03 (Sheldrick, 2001)'
_exptl_crystal_colour 'light blue'
_exptl_crystal_density_diffrn 3.512
_exptl_crystal_density_method 'not measured'
_exptl_crystal_description 'rectangular slab'
_exptl_crystal_F_000 518
_exptl_crystal_size_max 0.18
_exptl_crystal_size_mid 0.08
_exptl_crystal_size_min 0.04
_refine_diff_density_max 1.101
_refine_diff_density_min -1.664
_refine_diff_density_rms 0.230
_refine_ls_extinction_method none
_refine_ls_goodness_of_fit_ref 1.206
_refine_ls_hydrogen_treatment refxyz
_refine_ls_matrix_type full
_refine_ls_number_parameters 65
_refine_ls_number_reflns 1021
_refine_ls_number_restraints 9
_refine_ls_restrained_S_all 1.202
_refine_ls_R_factor_all 0.0197
_refine_ls_R_factor_gt 0.0181
_refine_ls_shift/su_max 0.001
_refine_ls_shift/su_mean 0.000
_refine_ls_structure_factor_coef Fsqd
_refine_ls_weighting_details 'calc w=1/[\s^2^(Fo^2^)+(0.0245P)^2^+0.0000P] where P=(Fo^2^+2Fc^2^)/3'
_refine_ls_weighting_scheme calc
_refine_ls_wR_factor_gt 0.0467
_refine_ls_wR_factor_ref 0.0473
_reflns_number_gt 961
_reflns_number_total 1021
_reflns_threshold_expression >2sigma(I)
_cod_data_source_file ic8009139_si_001_2.cif
_cod_data_source_block apx283
_cod_original_sg_symbol_H-M 'P 2/n'
_cod_original_formula_sum 'H12 Br3 O6 Pu'
_cod_database_code 4305981

loop_
_symmetry_equiv_pos_as_xyz
'x, y, z'
'-x+1/2, y, -z+1/2'
'-x, -y, -z'
'x-1/2, -y, z-1/2'

loop_
_atom_site_label
_atom_site_type_symbol
_atom_site_fract_x
_atom_site_fract_y
_atom_site_fract_z
_atom_site_U_iso_or_equiv
_atom_site_adp_type
_atom_site_occupancy
_atom_site_symmetry_multiplicity
_atom_site_calc_flag
_atom_site_refinement_flags
_atom_site_disorder_assembly
_atom_site_disorder_group
Pu1 Pu 0.2500 0.65924(3) 0.2500 0.00772(10) Uani 1 2 d S . .
Br1 Br 0.25936(5) 0.33468(6) 0.05087(4) 0.01382(13) Uani 1 1 d . . .
Br3 Br 0.2500 -0.13102(8) -0.2500 0.01436(16) Uani 1 2 d S . .
O1 O 0.1071(4) 0.8105(5) 0.4347(3) 0.0157(6) Uani 1 1 d D . .
O2 O -0.0411(3) 0.5586(4) 0.2251(3) 0.0149(6) Uani 1 1 d D . .
O3 O 0.0868(3) 0.9279(4) 0.1459(3) 0.0161(6) Uani 1 1 d D . .
H6 H -0.010(6) 0.944(8) 0.194(7) 0.080 Uiso 1 1 d D . .
H5 H 0.129(7) 1.046(6) 0.107(6) 0.080 Uiso 1 1 d D . .
H2 H 0.164(7) 0.832(9) 0.523(4) 0.080 Uiso 1 1 d D . .
H1 H 0.000(4) 0.750(11) 0.441(6) 0.080 Uiso 1 1 d D . .
H4 H -0.113(7) 0.597(9) 0.149(5) 0.080 Uiso 1 1 d D . .
H3 H -0.041(8) 0.420(4) 0.246(6) 0.080 Uiso 1 1 d D . .

loop_
_atom_site_aniso_label
_atom_site_aniso_U_11
_atom_site_aniso_U_22
_atom_site_aniso_U_33
_atom_site_aniso_U_23
_atom_site_aniso_U_13
_atom_site_aniso_U_12
Pu1 0.00742(15) 0.00918(15) 0.00657(14) 0.000 0.00041(9) 0.000
Br1 0.0157(3) 0.0145(3) 0.0113(3) -0.00274(15) 0.00110(19) -0.00086(15)
Br3 0.0130(3) 0.0169(3) 0.0131(3) 0.000 0.0004(2) 0.000
O1 0.0144(17) 0.0206(16) 0.0124(16) -0.0048(13) 0.0029(12) -0.0016(12)
O2 0.0121(15) 0.0150(15) 0.0174(16) 0.0028(13) -0.0007(12) -0.0012(12)
O3 0.0135(16) 0.0162(16) 0.0191(17) 0.0052(14) 0.0043(12) 0.0027(12)

loop_
_atom_type_symbol
_atom_type_description
_atom_type_scat_dispersion_real
_atom_type_scat_dispersion_imag
_atom_type_scat_source
H H 0.0000 0.0000 'International Tables Vol C Tables 4.2.6.8 and 6.1.1.4'
O O 0.0106 0.0060 'International Tables Vol C Tables 4.2.6.8 and 6.1.1.4'
Br Br -0.2901 2.4595 'International Tables Vol C Tables 4.2.6.8 and 6.1.1.4'
Pu Pu -9.4100 4.3056 'International Tables Vol C Tables 4.2.6.8 and 6.1.1.4'

loop_
_geom_angle_atom_site_label_1
_geom_angle_atom_site_label_2
_geom_angle_atom_site_label_3
_geom_angle
_geom_angle_site_symmetry_1
_geom_angle_site_symmetry_3
_geom_angle_publ_flag
O3 Pu1 O3 84.12(14) 2 . ?
O3 Pu1 O1 69.32(10) 2 . ?
O3 Pu1 O1 74.86(10) . . ?
O3 Pu1 O1 74.86(10) 2 2 ?
O3 Pu1 O1 69.32(10) . 2 ?
O1 Pu1 O1 131.12(14) . 2 ?
O3 Pu1 O2 137.91(9) 2 . ?
O3 Pu1 O2 70.48(9) . . ?
O1 Pu1 O2 71.88(10) . . ?
O1 Pu1 O2 122.56(10) 2 . ?
O3 Pu1 O2 70.48(9) 2 2 ?
O3 Pu1 O2 137.91(10) . 2 ?
O1 Pu1 O2 122.56(10) . 2 ?
O1 Pu1 O2 71.88(10) 2 2 ?
O2 Pu1 O2 148.11(13) . 2 ?
O3 Pu1 Br1 142.85(7) 2 . ?
O3 Pu1 Br1 107.51(7) . . ?
O1 Pu1 Br1 147.32(7) . . ?
O1 Pu1 Br1 76.71(7) 2 . ?
O2 Pu1 Br1 78.26(7) . . ?
O2 Pu1 Br1 78.30(7) 2 . ?
O3 Pu1 Br1 107.51(7) 2 2 ?
O3 Pu1 Br1 142.85(7) . 2 ?
O1 Pu1 Br1 76.71(7) . 2 ?
O1 Pu1 Br1 147.32(7) 2 2 ?
O2 Pu1 Br1 78.30(7) . 2 ?
O2 Pu1 Br1 78.26(7) 2 2 ?
Br1 Pu1 Br1 84.64(2) . 2 ?

loop_
_geom_bond_atom_site_label_1
_geom_bond_atom_site_label_2
_geom_bond_distance
_geom_bond_site_symmetry_2
_geom_bond_publ_flag
Pu1 O3 2.454(3) 2 ?
Pu1 O3 2.454(3) . ?
Pu1 O1 2.480(3) . ?
Pu1 O1 2.480(3) 2 ?
Pu1 O2 2.483(3) . ?
Pu1 O2 2.483(3) 2 ?
Pu1 Br1 2.9771(5) . ?
Pu1 Br1 2.9771(5) 2 ?
